data_7720993
loop_
_publ_author_name
'Vosegaard, Emilie'
'Mamakhel, Aref'
'Iversen, Bo Brummerstedt'

_publ_section_title
;
 Hybrid organic-inorganic polyoxovanadates with [M(en) n ] (M=Co, Ni, Cu,
 Zn) displaying (V 4 O 13 ), (V 15 O 36 ) or (V 18 O 42 ) morphologies
;
_journal_name_full 'Dalton Transactions'
_journal_paper_doi 10.1039/D6DT00188B
_journal_year 2026
_chemical_formula_moiety 'O42 V18, Cl, 4(C4 Cu N4), 4(O)'
_chemical_formula_sum 'C16 Cl Cu4 N16 O46 V18'
_chemical_formula_weight 2358.85
_space_group_crystal_system orthorhombic
_space_group_IT_number 34
_space_group_name_Hall 'P 2 -2n'
_space_group_name_H-M_alt 'P n n 2'
_audit_creation_date 2026-03-18
_audit_creation_method
;
Olex2 1.5
(compiled 2024.02.16 svn.r378c4104 for OlexSys, GUI svn.r6928)
;
_audit_update_record
;
2026-03-19 deposited with the CCDC.	2026-05-04 downloaded from the CCDC.
;
_cell_angle_alpha 90
_cell_angle_beta 90
_cell_angle_gamma 90
_cell_formula_units_Z 2
_cell_length_a 14.7171(5)
_cell_length_b 18.3850(5)
_cell_length_c 14.7840(5)
_cell_measurement_reflns_used 26403
_cell_measurement_temperature 150.00(10)
_cell_measurement_theta_max 27.0430
_cell_measurement_theta_min 2.2180
_cell_volume 4000.2(2)
_computing_cell_refinement 'CrysAlisPro 1.171.41.115a (Rigaku OD, 2021)'
_computing_data_collection 'CrysAlisPro 1.171.41.115a (Rigaku OD, 2021)'
_computing_data_reduction 'CrysAlisPro 1.171.41.115a (Rigaku OD, 2021)'
_computing_molecular_graphics 'Olex2 1.5 (Dolomanov et al., 2009)'
_computing_publication_material 'Olex2 1.5 (Dolomanov et al., 2009)'
_computing_structure_refinement 'XL  (Sheldrick, 2008)'
_computing_structure_solution 'XS  (Sheldrick, 2008)'
_diffrn_ambient_temperature 150.15
_diffrn_detector_area_resol_mean 10.0000
_diffrn_detector_type 'HyPix-Arc 100'
_diffrn_measured_fraction_theta_full 0.998
_diffrn_measured_fraction_theta_max 0.998
_diffrn_measurement_details
;
List of Runs (angles in degrees, time in seconds):

  # Type    Start    End  Width  t~exp~   \w     \q     \k     \f   Frames
#--------------------------------------------------------------------------
  1  \w    -76.00 -51.00   1.00  120.00    --   -6.23 151.00 -56.00   25
  2  \w    -49.00 -11.00   1.00  120.00    --   -6.23 122.00 142.00   38
  3  \w     -5.00  81.00   1.00  120.00    --    6.62  38.00  90.00   86
  4  \w     22.00  63.00   1.00  120.00    --    6.62  77.00 120.00   41
  5  \w      9.00  35.00   1.00  120.00    --    6.62 -99.00-120.00   26
  6  \w      0.00  46.00   1.00  120.00    --    6.62 -99.00   0.00   46
  7  \w    -19.00   7.00   1.00  120.00    --    6.62  77.00  90.00   26
  8  \w     16.00  62.00   1.00  120.00    --    6.62  77.00  90.00   46
  9  \w    -19.00  51.00   1.00  120.00    --    6.62  77.00-120.00   70
 10  \w    -55.00 -15.00   1.00  120.00    --    6.62 -57.00   0.00   40
 11  \w     -7.00  26.00   1.00  120.00    --    6.62 -57.00   0.00   33
 12  \w    -64.00  26.00   1.00  120.00    --    6.62 -57.00 -60.00   90
;
_diffrn_measurement_device 'four-circle diffractometer'
_diffrn_measurement_device_type 'XtaLAB Synergy, Dualflex, HyPix-Arc 100'
_diffrn_measurement_method '\w scans'
_diffrn_radiation_type MoK\a
_diffrn_radiation_wavelength 0.71073
_diffrn_reflns_av_R_equivalents 0.0932
_diffrn_reflns_av_unetI/netI 0.0265
_diffrn_reflns_Laue_measured_fraction_full 0.998
_diffrn_reflns_Laue_measured_fraction_max 0.998
_diffrn_reflns_limit_h_max 17
_diffrn_reflns_limit_h_min -17
_diffrn_reflns_limit_k_max 20
_diffrn_reflns_limit_k_min -22
_diffrn_reflns_limit_l_max 17
_diffrn_reflns_limit_l_min -17
_diffrn_reflns_number 14113
_diffrn_reflns_point_group_measured_fraction_full 0.997
_diffrn_reflns_point_group_measured_fraction_max 0.997
_diffrn_reflns_theta_full 25.242
_diffrn_reflns_theta_max 25.344
_diffrn_reflns_theta_min 2.245
_exptl_absorpt_coefficient_mu 3.149
_exptl_absorpt_correction_T_max 1.00000
_exptl_absorpt_correction_T_min 0.86977
_exptl_absorpt_correction_type multi-scan
_exptl_absorpt_process_details
;
CrysAlisPro 1.171.41.115a (Rigaku Oxford Diffraction, 2021)
Empirical absorption correction using spherical harmonics,
implemented in SCALE3 ABSPACK scaling algorithm.
;
_exptl_crystal_colour black
_exptl_crystal_colour_primary black
_exptl_crystal_density_diffrn 1.958
_exptl_crystal_description block
_exptl_crystal_F_000 2246
_exptl_crystal_size_max 0.1
_exptl_crystal_size_mid 0.1
_exptl_crystal_size_min 0.1
_refine_diff_density_max 1.176
_refine_diff_density_min -0.544
_refine_diff_density_rms 0.178
_refine_ls_abs_structure_details
;
 Flack x determined using 3052 quotients [(I+)-(I-)]/[(I+)+(I-)]
 (Parsons, Flack and Wagner, Acta Cryst. B69 (2013) 249-259).
;
_refine_ls_abs_structure_Flack 0.24(3)
_refine_ls_extinction_method none
_refine_ls_goodness_of_fit_ref 1.040
_refine_ls_hydrogen_treatment undef
_refine_ls_matrix_type full
_refine_ls_number_parameters 457
_refine_ls_number_reflns 14113
_refine_ls_number_restraints 109
_refine_ls_restrained_S_all 1.062
_refine_ls_R_factor_all 0.0715
_refine_ls_R_factor_gt 0.0677
_refine_ls_shift/su_max 0.000
_refine_ls_shift/su_mean 0.000
_refine_ls_structure_factor_coef Fsqd
_refine_ls_weighting_details 'w=1/[\s^2^(Fo^2^)+(0.1482P)^2^+0.9536P] where P=(Fo^2^+2Fc^2^)/3'
_refine_ls_weighting_scheme calc
_refine_ls_wR_factor_gt 0.1807
_refine_ls_wR_factor_ref 0.1860
_reflns_Friedel_coverage 0.918
_reflns_Friedel_fraction_full 0.996
_reflns_Friedel_fraction_max 0.996
_reflns_number_gt 13167
_reflns_number_total 14113
_reflns_threshold_expression 'I > 2\s(I)'
_twin_special_details
;
Component 2 rotated by 89.6580\% 
around [0.00 1.00 -0.00] (reciprocal) or [-0.00 1.00 0.00] (direct)
;
_cod_data_source_file d6dt00188b2.cif
_cod_data_source_block cuv-1-2_150k_pnn2_twin_twin1_hklf4
_cod_database_code 7720993
_shelx_shelxl_version_number 2019/1
_shelx_space_group_comment
;
The symmetry employed for this shelxl refinement is uniquely defined
by the following loop, which should always be used as a source of
symmetry information in preference to the above space-group names.
They are only intended as comments.
;
_shelx_estimated_absorpt_t_max 0.744
_shelx_estimated_absorpt_t_min 0.744
_olex2_refinement_description
;
1. Twinned data refinement
 Scales: 0.578(3)
 0.422(3)
2. Restrained distances
 C2-Cu11 = Cu11-C4 = C5-Cu11 = Cu11-C10
 2.8 with sigma of 0.02
 N1-Cu11 = Cu11-N2 = N8-Cu11 = Cu11-N7
 2.1 with sigma of 0.02
 N8-C5 = N7-C10
 1.5 with sigma of 0.02
 N1-C2 = C4-N2
 1.5 with sigma of 0.02
 N6-C20 = N5-C9 = C1-N4 = C17-N3
 2.1 with sigma of 0.02
 C10-C5 = C20-C9 = C17-C1
 1.5 with sigma of 0.02
 N5-C20 = C9-N6
 1.5 with sigma of 0.02
 N4-C17 = N3-C1
 1.5 with sigma of 0.02
 Cu12-C17 = Cu12-C9 = Cu12-C1 = Cu12-C20
 2.8 with sigma of 0.02
 Cu12-N3 = Cu12-N5 = Cu12-N4 = Cu12-N6
 2.1 with sigma of 0.02
 C4-C2
 1.5 with sigma of 0.02
 N2-C2 = C4-N1
 2.2 with sigma of 0.04
 N7-C5 = C10-N8
 2.1 with sigma of 0.04
3. Uiso/Uaniso restraints and constraints
N7 \\sim C10 \\sim C5 \\sim N8: within 2A with sigma of 0.04 and sigma for
terminal atoms of 0.08 within 2A
N2 \\sim C4 \\sim C2 \\sim N1: within 2A with sigma of 0.04 and sigma for
terminal atoms of 0.08 within 2A
C20 \\sim N5 \\sim C9 \\sim N6: within 2A with sigma of 0.04 and sigma for
terminal atoms of 0.08 within 2A
N4 \\sim N3 \\sim C17 \\sim C1: within 2A with sigma of 0.04 and sigma for
terminal atoms of 0.08 within 2A
;
_olex2_submission_special_instructions 'No special instructions were received'
_oxdiff_exptl_absorpt_empirical_details
;
Empirical correction (ABSPACK) includes:
- Absorption correction using spherical harmonics
- Frame scaling
;

loop_
_space_group_symop_operation_xyz
'x, y, z'
'-x, -y, z'
'-x+1/2, y+1/2, z+1/2'
'x+1/2, -y+1/2, z+1/2'

loop_
_atom_site_label
_atom_site_type_symbol
_atom_site_fract_x
_atom_site_fract_y
_atom_site_fract_z
_atom_site_U_iso_or_equiv
_atom_site_adp_type
_atom_site_occupancy
_atom_site_site_symmetry_order
_atom_site_calc_flag
_atom_site_refinement_flags_posn
_atom_site_refinement_flags_adp
_atom_site_refinement_flags_occupancy
_atom_site_disorder_assembly
_atom_site_disorder_group
V6 V 0.9007(2) 0.01104(19) 0.6802(2) 0.0444(7) Uani 1 1 d . . . . .
V8 V 0.7616(2) 0.0121(2) 0.5433(2) 0.0469(8) Uani 1 1 d . . . . .
V4 V 0.7625(2) 0.0224(2) 0.3469(2) 0.0481(8) Uani 1 1 d . . . . .
V2 V 0.9008(2) 0.00144(16) 0.2083(2) 0.0380(7) Uani 1 1 d . . . . .
V3 V 0.8202(2) -0.12780(17) 0.3791(2) 0.0480(8) Uani 1 1 d . . . . .
V7 V 0.9192(2) -0.13537(17) 0.6057(2) 0.0479(8) Uani 1 1 d . . . . .
V1 V 0.9499(2) 0.14529(16) 0.2822(2) 0.0432(7) Uani 1 1 d . . . . .
V5 V 0.9796(2) -0.20933(11) 0.4437(3) 0.0492(6) Uani 1 1 d . . . . .
V10 V 0.8530(2) 0.15234(16) 0.5094(2) 0.0476(8) Uani 1 1 d . . . . .
Cl10 Cl 1.000000 0.000000 0.4431(9) 0.0565(11) Uani 1 2 d S T P . .
Cu11 Cu 0.7187(3) -0.2276(2) 0.1926(3) 0.0921(13) Uani 1 1 d D . . . .
Cu12 Cu 0.7258(3) -0.23473(18) 0.6928(3) 0.0818(10) Uani 1 1 d D . . . .
O1 O 1.0108(9) 0.0672(7) 0.6770(10) 0.047(3) Uani 1 1 d . . . . .
O2 O 0.9968(9) -0.0691(6) 0.2110(9) 0.041(3) Uani 1 1 d . . . . .
O3 O 0.8493(9) 0.0794(7) 0.2778(8) 0.038(3) Uani 1 1 d . . . . .
O4 O 0.8358(10) 0.0796(7) 0.6038(9) 0.045(3) Uani 1 1 d . . . . .
O5 O 0.8299(9) -0.0582(8) 0.6090(9) 0.046(3) Uani 1 1 d . . . . .
O6 O 0.8257(10) -0.0572(7) 0.2845(8) 0.044(3) Uani 1 1 d . . . . .
O8 O 0.7594(7) -0.0492(7) 0.4406(10) 0.049(3) Uani 1 1 d . . . . .
O10 O 0.9055(11) 0.1785(6) 0.3972(8) 0.051(3) Uani 1 1 d . . . . .
O11 O 0.6622(10) 0.0321(14) 0.3020(12) 0.082(6) Uani 1 1 d . . . . .
O13 O 0.8683(8) -0.1636(6) 0.4898(8) 0.038(2) Uani 1 1 d . . . . .
O7 O 0.7733(8) 0.0853(7) 0.4511(10) 0.048(3) Uani 1 1 d . . . . .
O9 O 0.6610(13) 0.0158(13) 0.5857(13) 0.080(6) Uani 1 1 d . . . . .
O12 O 0.7411(13) -0.1831(10) 0.3493(14) 0.084(6) Uani 1 1 d . . . . .
O14 O 0.8560(12) 0.0031(9) 0.1068(10) 0.061(4) Uani 1 1 d . . . . .
O16 O 0.9703(10) 0.1744(6) 0.5572(9) 0.050(3) Uani 1 1 d . . . . .
O17 O 0.8850(13) -0.1937(9) 0.6799(12) 0.076(5) Uani 1 1 d . . . . .
O18 O 0.8557(13) 0.0137(13) 0.7803(13) 0.078(6) Uani 1 1 d . . . . .
O15 O 0.9279(13) 0.2116(8) 0.2125(11) 0.069(4) Uani 1 1 d . . . . .
O19 O 0.9327(10) -0.1663(6) 0.3356(10) 0.051(3) Uani 1 1 d . . . . .
O20 O 0.9750(12) -0.2971(5) 0.4414(18) 0.081(4) Uani 1 1 d . . . . .
O21 O 0.7921(13) 0.2218(8) 0.5368(11) 0.076(5) Uani 1 1 d . . . . .
N1 N 0.726(3) -0.1255(17) 0.132(2) 0.21(2) Uani 1 1 d D U . . .
N2 N 0.5779(15) -0.2086(16) 0.196(3) 0.125(12) Uani 1 1 d D U . . .
C5 C 0.824(4) -0.3389(18) 0.259(3) 0.19(2) Uani 1 1 d D U . . .
C10 C 0.879(3) -0.308(3) 0.190(4) 0.18(2) Uani 1 1 d D U . . .
C2 C 0.632(3) -0.109(2) 0.108(3) 0.20(2) Uani 1 1 d D U . . .
C4 C 0.570(3) -0.132(2) 0.178(4) 0.160(18) Uani 1 1 d D U . . .
N8 N 0.725(3) -0.3292(16) 0.2459(18) 0.19(2) Uani 1 1 d D U . . .
N7 N 0.8519(17) -0.233(2) 0.171(2) 0.157(19) Uani 1 1 d D U . . .
N3 N 0.780(2) -0.3336(13) 0.678(3) 0.18(2) Uani 1 1 d D U . . .
N5 N 0.673(2) -0.1315(12) 0.715(3) 0.162(19) Uani 1 1 d D U . . .
N4 N 0.707(2) -0.250(2) 0.5565(14) 0.161(17) Uani 1 1 d D U . . .
N6 N 0.741(3) -0.222(2) 0.8266(17) 0.23(3) Uani 1 1 d D U . . .
C9 C 0.741(4) -0.144(3) 0.845(2) 0.27(3) Uani 1 1 d D U . . .
C1 C 0.789(3) -0.3472(14) 0.583(3) 0.19(2) Uani 1 1 d D U . . .
C17 C 0.703(4) -0.331(2) 0.551(3) 0.22(2) Uani 1 1 d D U . . .
C20 C 0.651(4) -0.129(3) 0.811(3) 0.23(3) Uani 1 1 d D U . . .
O22 O 0.9309(16) -0.4501(10) 0.441(4) 0.175(15) Uani 1 1 d . . . . .
O23 O 0.729(4) -0.003(3) -0.071(3) 0.32(4) Uani 1 1 d . . . . .

loop_
_atom_site_aniso_label
_atom_site_aniso_U_11
_atom_site_aniso_U_22
_atom_site_aniso_U_33
_atom_site_aniso_U_23
_atom_site_aniso_U_13
_atom_site_aniso_U_12
V6 0.0416(16) 0.0642(18) 0.0274(17) 0.0025(12) 0.0033(13) 0.0104(14)
V8 0.0343(17) 0.0691(19) 0.0372(18) 0.0008(14) 0.0073(13) 0.0052(14)
V4 0.0311(15) 0.079(2) 0.0344(16) 0.0071(16) -0.0025(13) -0.0030(14)
V2 0.0363(15) 0.0520(16) 0.0256(16) 0.0024(10) -0.0051(12) -0.0032(13)
V3 0.0543(19) 0.0473(15) 0.0425(15) -0.0010(12) 0.0004(15) -0.0270(14)
V7 0.054(2) 0.0477(16) 0.0418(16) 0.0188(13) 0.0086(15) -0.0070(13)
V1 0.0540(19) 0.0356(13) 0.0400(16) 0.0149(11) -0.0037(15) 0.0034(12)
V5 0.0733(18) 0.0192(10) 0.0551(15) -0.0004(14) 0.008(2) -0.0018(10)
V10 0.056(2) 0.0439(15) 0.0425(16) -0.0049(12) -0.0014(15) 0.0272(14)
Cl10 0.057(4) 0.054(3) 0.058(4) 0.000 0.000 0.001(2)
Cu11 0.115(3) 0.094(2) 0.0674(17) -0.0247(18) -0.006(2) -0.059(2)
Cu12 0.105(2) 0.0705(18) 0.0705(17) 0.0214(15) 0.0271(19) -0.0348(17)
O1 0.057(8) 0.048(7) 0.038(8) -0.015(5) -0.007(6) 0.009(6)
O2 0.058(8) 0.037(6) 0.029(6) -0.014(5) 0.008(5) -0.003(5)
O3 0.033(6) 0.047(6) 0.034(6) 0.011(5) 0.003(5) -0.001(5)
O4 0.048(7) 0.057(7) 0.030(6) -0.003(5) 0.013(5) 0.022(6)
O5 0.042(7) 0.071(8) 0.026(5) 0.011(5) 0.012(5) 0.012(6)
O6 0.052(7) 0.054(7) 0.027(6) 0.010(5) 0.009(5) -0.022(6)
O8 0.035(5) 0.071(7) 0.041(6) -0.007(7) 0.006(6) -0.017(5)
O10 0.081(10) 0.034(5) 0.036(6) 0.002(5) 0.001(6) 0.022(6)
O11 0.032(8) 0.168(19) 0.047(9) 0.022(11) -0.010(6) -0.002(9)
O13 0.043(6) 0.029(5) 0.041(6) 0.006(4) 0.007(5) -0.007(4)
O7 0.038(6) 0.066(7) 0.039(6) -0.004(6) -0.009(6) 0.008(5)
O9 0.053(10) 0.132(17) 0.054(10) -0.010(9) -0.013(8) 0.014(10)
O12 0.085(11) 0.079(10) 0.088(11) -0.025(9) 0.034(10) -0.053(10)
O14 0.076(11) 0.089(10) 0.018(6) 0.008(6) -0.028(7) 0.003(8)
O16 0.072(9) 0.024(5) 0.055(8) -0.013(5) 0.004(7) 0.013(5)
O17 0.095(13) 0.071(9) 0.062(9) 0.042(8) 0.012(9) -0.017(9)
O18 0.054(9) 0.140(17) 0.039(9) 0.017(8) 0.011(7) 0.014(10)
O15 0.095(12) 0.060(8) 0.053(9) 0.027(7) -0.011(8) 0.006(8)
O19 0.062(8) 0.030(5) 0.061(8) -0.002(5) 0.005(6) -0.020(5)
O20 0.139(13) 0.016(4) 0.088(10) 0.006(8) 0.020(14) -0.014(6)
O21 0.100(13) 0.068(9) 0.059(9) -0.014(7) -0.020(9) 0.056(9)
N1 0.32(5) 0.17(3) 0.13(3) 0.05(2) -0.16(3) -0.16(4)
N2 0.073(16) 0.14(2) 0.16(3) -0.05(2) -0.018(18) -0.050(16)
C5 0.31(6) 0.09(2) 0.17(4) -0.07(3) -0.08(4) 0.01(3)
C10 0.19(5) 0.20(4) 0.15(4) -0.09(4) -0.04(3) -0.03(4)
C2 0.29(6) 0.16(4) 0.17(4) -0.04(3) -0.11(4) -0.06(4)
C4 0.14(3) 0.16(3) 0.19(4) -0.08(3) -0.07(3) 0.01(3)
N8 0.34(6) 0.16(3) 0.054(14) 0.000(16) -0.09(3) -0.12(4)
N7 0.080(17) 0.24(4) 0.15(3) -0.15(3) -0.013(17) -0.01(2)
N3 0.14(3) 0.065(14) 0.34(6) 0.07(3) 0.13(3) 0.002(16)
N5 0.20(4) 0.059(13) 0.22(4) 0.016(19) 0.12(3) -0.044(19)
N4 0.19(3) 0.25(4) 0.041(13) 0.020(18) 0.018(15) -0.13(3)
N6 0.29(5) 0.32(5) 0.08(2) 0.00(2) 0.07(3) -0.25(4)
C9 0.35(6) 0.32(5) 0.13(3) -0.09(3) 0.17(4) -0.21(5)
C1 0.21(3) 0.072(17) 0.29(5) -0.05(2) 0.20(3) -0.08(2)
C17 0.24(5) 0.23(5) 0.19(5) 0.03(4) 0.02(4) -0.10(5)
C20 0.32(6) 0.18(4) 0.21(5) -0.10(4) 0.11(5) -0.12(4)
O22 0.103(14) 0.050(9) 0.37(5) 0.00(2) 0.02(3) 0.016(10)
O23 0.37(7) 0.38(8) 0.19(4) 0.12(4) 0.24(5) 0.17(6)

loop_
_atom_type_symbol
_atom_type_description
_atom_type_scat_dispersion_real
_atom_type_scat_dispersion_imag
_atom_type_scat_source
C C 0.0033 0.0016 'International Tables Vol C Tables 4.2.6.8 and 6.1.1.4'
Cl Cl 0.1484 0.1585 'International Tables Vol C Tables 4.2.6.8 and 6.1.1.4'
Cu Cu 0.3201 1.2651 'International Tables Vol C Tables 4.2.6.8 and 6.1.1.4'
N N 0.0061 0.0033 'International Tables Vol C Tables 4.2.6.8 and 6.1.1.4'
O O 0.0106 0.0060 'International Tables Vol C Tables 4.2.6.8 and 6.1.1.4'
V V 0.3005 0.5294 'International Tables Vol C Tables 4.2.6.8 and 6.1.1.4'

loop_
_geom_angle_atom_site_label_1
_geom_angle_atom_site_label_2
_geom_angle_atom_site_label_3
_geom_angle
_geom_angle_site_symmetry_1
_geom_angle_site_symmetry_3
_geom_angle_publ_flag
V8 V6 V6 134.85(9) . 2_755 ?
V8 V6 V7 78.89(13) . . ?
V7 V6 V6 77.35(14) . 2_755 ?
O1 V6 V6 40.0(4) 2_755 2_755 ?
O1 V6 V6 40.4(4) . 2_755 ?
O1 V6 V8 125.4(5) . . ?
O1 V6 V8 117.7(5) 2_755 . ?
O1 V6 V7 41.0(5) 2_755 . ?
O1 V6 V7 114.0(4) . . ?
O1 V6 O1 80.3(6) . 2_755 ?
O1 V6 O4 142.8(6) 2_755 . ?
O1 V6 O4 93.0(6) . . ?
O1 V6 O5 141.9(6) . . ?
O1 V6 O5 82.1(6) 2_755 . ?
O4 V6 V6 125.2(5) . 2_755 ?
O4 V6 V8 40.3(4) . . ?
O4 V6 V7 115.1(4) . . ?
O4 V6 O5 81.2(6) . . ?
O5 V6 V6 116.0(4) . 2_755 ?
O5 V6 V8 41.1(4) . . ?
O5 V6 V7 41.1(4) . . ?
O18 V6 V6 114.1(7) . 2_755 ?
O18 V6 V8 110.5(7) . . ?
O18 V6 V7 114.2(9) . . ?
O18 V6 O1 108.6(8) . 2_755 ?
O18 V6 O1 110.5(9) . . ?
O18 V6 O4 108.0(8) . . ?
O18 V6 O5 107.1(9) . . ?
V6 V8 V4 134.34(15) . . ?
V6 V8 V10 78.55(13) . . ?
V4 V8 V10 76.82(14) . . ?
O4 V8 V6 42.0(4) . . ?
O4 V8 V4 115.4(5) . . ?
O4 V8 V10 40.4(4) . . ?
O4 V8 O5 84.2(7) . . ?
O4 V8 O8 141.8(6) . . ?
O4 V8 O7 79.8(6) . . ?
O5 V8 V6 42.4(5) . . ?
O5 V8 V4 123.4(4) . . ?
O5 V8 V10 116.1(5) . . ?
O5 V8 O7 142.2(6) . . ?
O8 V8 V6 125.0(4) . . ?
O8 V8 V4 40.3(5) . . ?
O8 V8 V10 113.1(4) . . ?
O8 V8 O5 90.8(6) . . ?
O8 V8 O7 81.3(6) . . ?
O7 V8 V6 116.1(4) . . ?
O7 V8 V4 41.1(4) . . ?
O7 V8 V10 39.4(4) . . ?
O9 V8 V6 112.4(6) . . ?
O9 V8 V4 112.9(7) . . ?
O9 V8 V10 116.7(9) . . ?
O9 V8 O4 108.8(8) . . ?
O9 V8 O5 108.4(9) . . ?
O9 V8 O8 108.7(8) . . ?
O9 V8 O7 109.2(9) . . ?
V8 V4 V2 134.13(15) . . ?
V8 V4 V3 77.16(14) . . ?
V2 V4 V3 77.71(13) . . ?
O3 V4 V8 124.2(4) . . ?
O3 V4 V2 40.7(4) . . ?
O3 V4 V3 113.8(4) . . ?
O3 V4 O6 81.0(5) . . ?
O6 V4 V8 115.0(4) . . ?
O6 V4 V2 40.6(3) . . ?
O6 V4 V3 40.2(4) . . ?
O8 V4 V8 39.8(4) . . ?
O8 V4 V2 115.8(4) . . ?
O8 V4 V3 40.5(4) . . ?
O8 V4 O3 140.2(5) . . ?
O8 V4 O6 80.7(5) . . ?
O8 V4 O7 80.6(6) . . ?
O11 V4 V8 114.2(7) . . ?
O11 V4 V2 111.2(7) . . ?
O11 V4 V3 115.6(9) . . ?
O11 V4 O3 108.9(8) . . ?
O11 V4 O6 108.7(10) . . ?
O11 V4 O8 110.4(8) . . ?
O11 V4 O7 109.5(9) . . ?
O7 V4 V8 40.9(4) . . ?
O7 V4 V2 125.6(4) . . ?
O7 V4 V3 114.2(4) . . ?
O7 V4 O3 92.4(6) . . ?
O7 V4 O6 141.4(6) . . ?
V4 V2 V2 134.49(9) . 2_755 ?
V4 V2 V1 78.02(13) . . ?
V2 V2 V1 76.77(13) 2_755 . ?
O2 V2 V4 126.1(4) . . ?
O2 V2 V4 116.1(4) 2_755 . ?
O2 V2 V2 40.6(4) 2_755 2_755 ?
O2 V2 V2 41.5(4) . 2_755 ?
O2 V2 V1 39.9(4) 2_755 . ?
O2 V2 V1 114.7(4) . . ?
O2 V2 O2 82.1(5) . 2_755 ?
O2 V2 O3 141.6(6) . . ?
O3 V2 V4 41.4(4) . . ?
O3 V2 V2 114.1(4) . 2_755 ?
O3 V2 V1 39.6(4) . . ?
O3 V2 O2 79.5(5) . 2_755 ?
O6 V2 V4 41.9(4) . . ?
O6 V2 V2 124.6(5) . 2_755 ?
O6 V2 V1 115.4(4) . . ?
O6 V2 O2 91.8(6) . . ?
O6 V2 O2 142.4(6) . 2_755 ?
O6 V2 O3 83.0(6) . . ?
O14 V2 V4 111.1(7) . . ?
O14 V2 V2 113.7(7) . 2_755 ?
O14 V2 V1 114.9(6) . . ?
O14 V2 O2 108.5(7) . 2_755 ?
O14 V2 O2 109.2(7) . . ?
O14 V2 O3 108.5(7) . . ?
O14 V2 O6 108.5(8) . . ?
V4 V3 V5 139.86(13) . . ?
O6 V3 V4 41.6(4) . . ?
O6 V3 V5 123.4(5) . . ?
O6 V3 O8 81.7(6) . . ?
O6 V3 O19 88.2(6) . . ?
O8 V3 V4 40.1(5) . . ?
O8 V3 V5 126.8(5) . . ?
O13 V3 V4 125.1(4) . . ?
O13 V3 V5 41.2(4) . . ?
O13 V3 O6 148.2(5) . . ?
O13 V3 O8 91.5(6) . . ?
O13 V3 O19 80.8(5) . . ?
O12 V3 V4 110.0(9) . . ?
O12 V3 V5 110.1(9) . . ?
O12 V3 O6 105.1(10) . . ?
O12 V3 O8 105.5(8) . . ?
O12 V3 O13 106.6(9) . . ?
O12 V3 O19 107.5(8) . . ?
O19 V3 V4 123.1(4) . . ?
O19 V3 V5 39.7(5) . . ?
O19 V3 O8 147.0(5) . . ?
V5 V7 V6 140.70(13) . . ?
O1 V7 V6 41.2(4) 2_755 . ?
O1 V7 V5 126.3(4) 2_755 . ?
O1 V7 O13 149.3(5) 2_755 . ?
O5 V7 V6 41.5(5) . . ?
O5 V7 V5 125.1(4) . . ?
O5 V7 O1 82.7(6) . 2_755 ?
O5 V7 O13 87.5(5) . . ?
O13 V7 V6 122.9(3) . . ?
O13 V7 V5 42.5(3) . . ?
O16 V7 V6 124.4(4) 2_755 . ?
O16 V7 V5 41.8(4) 2_755 . ?
O16 V7 O1 89.7(6) 2_755 2_755 ?
O16 V7 O5 149.4(6) 2_755 . ?
O16 V7 O13 84.1(6) 2_755 . ?
O17 V7 V6 109.1(8) . . ?
O17 V7 V5 110.2(8) . . ?
O17 V7 O1 103.0(8) . 2_755 ?
O17 V7 O5 105.0(8) . . ?
O17 V7 O13 107.6(8) . . ?
O17 V7 O16 105.7(8) . 2_755 ?
V5 V1 V2 140.14(13) 2_755 . ?
O2 V1 V2 40.8(4) 2_755 . ?
O2 V1 V5 127.6(4) 2_755 2_755 ?
O2 V1 O10 148.9(5) 2_755 . ?
O2 V1 O19 90.2(6) 2_755 2_755 ?
O3 V1 V2 39.7(4) . . ?
O3 V1 V5 124.8(4) . 2_755 ?
O3 V1 O2 80.5(6) . 2_755 ?
O3 V1 O10 88.2(6) . . ?
O3 V1 O19 146.1(5) . 2_755 ?
O10 V1 V2 121.9(4) . . ?
O10 V1 V5 41.7(5) . 2_755 ?
O10 V1 O19 83.1(7) . 2_755 ?
O15 V1 V2 112.8(6) . . ?
O15 V1 V5 107.0(6) . 2_755 ?
O15 V1 O2 106.3(7) . 2_755 ?
O15 V1 O3 107.3(8) . . ?
O15 V1 O10 104.7(7) . . ?
O15 V1 O19 106.6(8) . 2_755 ?
O19 V1 V2 123.2(4) 2_755 . ?
O19 V1 V5 41.8(5) 2_755 2_755 ?
V7 V5 V3 77.56(12) . . ?
V1 V5 V3 78.94(14) 2_755 . ?
V1 V5 V7 127.54(11) 2_755 . ?
V10 V5 V3 127.79(11) 2_755 . ?
V10 V5 V7 79.08(14) 2_755 . ?
V10 V5 V1 79.58(12) 2_755 2_755 ?
O10 V5 V3 115.9(4) 2_755 . ?
O10 V5 V7 115.5(4) 2_755 . ?
O10 V5 V1 41.9(4) 2_755 2_755 ?
O10 V5 V10 41.3(4) 2_755 2_755 ?
O10 V5 O13 137.4(4) 2_755 . ?
O10 V5 O16 82.9(6) 2_755 2_755 ?
O10 V5 O19 84.0(6) 2_755 . ?
O13 V5 V3 39.6(4) . . ?
O13 V5 V7 41.9(4) . . ?
O13 V5 V1 114.6(3) . 2_755 ?
O13 V5 V10 116.5(4) . 2_755 ?
O16 V5 V3 114.5(4) 2_755 . ?
O16 V5 V7 41.1(4) 2_755 . ?
O16 V5 V1 116.6(4) 2_755 2_755 ?
O16 V5 V10 41.8(5) 2_755 2_755 ?
O16 V5 O13 82.8(6) 2_755 . ?
O19 V5 V3 39.7(4) . . ?
O19 V5 V7 112.7(4) . . ?
O19 V5 V1 42.5(4) . 2_755 ?
O19 V5 V10 116.4(4) . 2_755 ?
O19 V5 O13 79.2(6) . . ?
O19 V5 O16 136.2(5) . 2_755 ?
O20 V5 V3 118.0(8) . . ?
O20 V5 V7 118.3(9) . . ?
O20 V5 V1 114.1(9) . 2_755 ?
O20 V5 V10 114.2(8) . 2_755 ?
O20 V5 O10 109.0(8) . 2_755 ?
O20 V5 O13 113.6(7) . . ?
O20 V5 O16 111.4(10) . 2_755 ?
O20 V5 O19 112.4(10) . . ?
V5 V10 V8 140.66(13) 2_755 . ?
O4 V10 V8 38.7(4) . . ?
O4 V10 V5 127.5(5) . 2_755 ?
O10 V10 V8 123.9(4) . . ?
O10 V10 V5 41.8(5) . 2_755 ?
O10 V10 O4 148.8(5) . . ?
O10 V10 O7 91.1(7) . . ?
O10 V10 O16 84.3(6) . . ?
O7 V10 V8 39.8(4) . . ?
O7 V10 V5 128.0(4) . 2_755 ?
O7 V10 O4 78.5(6) . . ?
O7 V10 O16 149.4(5) . . ?
O16 V10 V8 122.3(4) . . ?
O16 V10 V5 42.8(5) . 2_755 ?
O16 V10 O4 89.9(6) . . ?
O21 V10 V8 113.3(8) . . ?
O21 V10 V5 106.0(8) . 2_755 ?
O21 V10 O4 107.0(8) . . ?
O21 V10 O10 104.2(8) . . ?
O21 V10 O7 106.5(8) . . ?
O21 V10 O16 104.0(8) . . ?
N1 Cu11 N2 84.9(14) . . ?
N8 Cu11 N1 174(2) . . ?
N8 Cu11 N2 100.8(17) . . ?
N7 Cu11 N1 85.6(18) . . ?
N7 Cu11 N2 169.6(17) . . ?
N7 Cu11 N8 88.6(17) . . ?
N3 Cu12 N5 176.8(17) . . ?
N3 Cu12 N4 79.9(13) . . ?
N3 Cu12 N6 99.7(18) . . ?
N4 Cu12 N5 103.1(16) . . ?
N6 Cu12 N5 77.3(14) . . ?
N6 Cu12 N4 178.1(12) . . ?
V6 O1 V6 99.6(6) . 2_755 ?
V6 O1 V7 144.1(8) . 2_755 ?
V7 O1 V6 97.8(7) 2_755 2_755 ?
V2 O2 V2 97.9(5) . 2_755 ?
V2 O2 V1 143.7(8) . 2_755 ?
V1 O2 V2 99.2(7) 2_755 2_755 ?
V2 O3 V4 97.9(6) . . ?
V1 O3 V4 146.3(8) . . ?
V1 O3 V2 100.7(6) . . ?
V6 O4 V10 142.9(8) . . ?
V8 O4 V6 97.7(6) . . ?
V8 O4 V10 100.8(6) . . ?
V8 O5 V6 96.5(7) . . ?
V8 O5 V7 147.5(7) . . ?
V7 O5 V6 97.4(6) . . ?
V2 O6 V4 97.5(6) . . ?
V3 O6 V4 98.2(6) . . ?
V3 O6 V2 147.1(9) . . ?
V8 O8 V4 99.8(6) . . ?
V8 O8 V3 144.8(8) . . ?
V4 O8 V3 99.4(7) . . ?
V5 O10 V1 96.4(7) 2_755 . ?
V10 O10 V1 146.5(7) . . ?
V10 O10 V5 97.0(6) . 2_755 ?
V3 O13 V7 144.2(6) . . ?
V3 O13 V5 99.2(5) . . ?
V7 O13 V5 95.7(6) . . ?
V8 O7 V4 98.0(6) . . ?
V10 O7 V8 100.7(6) . . ?
V10 O7 V4 142.9(8) . . ?
V7 O16 V5 97.1(7) 2_755 2_755 ?
V10 O16 V7 145.7(7) . 2_755 ?
V10 O16 V5 95.4(7) . 2_755 ?
V3 O19 V1 146.6(7) . 2_755 ?
V3 O19 V5 100.6(7) . . ?
V5 O19 V1 95.8(7) . 2_755 ?
C2 N1 Cu11 104(2) . . ?
C4 N2 Cu11 103.7(18) . . ?
C10 C5 N8 115(3) . . ?
C5 C10 N7 111(3) . . ?
C4 C2 N1 111(3) . . ?
N2 C4 C2 112(3) . . ?
C5 N8 Cu11 102(2) . . ?
C10 N7 Cu11 106(2) . . ?
C1 N3 Cu12 107.6(18) . . ?
C20 N5 Cu12 105(2) . . ?
C17 N4 Cu12 101.3(19) . . ?
C9 N6 Cu12 107.4(19) . . ?
C20 C9 N6 97(3) . . ?
C17 C1 N3 103(2) . . ?
C1 C17 N4 100(3) . . ?
C9 C20 N5 97(3) . . ?

loop_
_geom_bond_atom_site_label_1
_geom_bond_atom_site_label_2
_geom_bond_distance
_geom_bond_site_symmetry_2
_geom_bond_publ_flag
V6 V6 2.951(7) 2_755 ?
V6 V8 2.878(4) . ?
V6 V7 2.921(5) . ?
V6 O1 1.922(15) . ?
V6 O1 1.941(13) 2_755 ?
V6 O4 1.944(13) . ?
V6 O5 1.953(15) . ?
V6 O18 1.622(18) . ?
V8 V4 2.911(4) . ?
V8 V10 2.950(5) . ?
V8 O4 1.879(15) . ?
V8 O5 1.903(13) . ?
V8 O8 1.892(15) . ?
V8 O7 1.923(15) . ?
V8 O9 1.61(2) . ?
V4 V2 2.912(4) . ?
V4 V3 2.928(5) . ?
V4 O3 1.943(12) . ?
V4 O6 1.963(15) . ?
V4 O8 1.912(15) . ?
V4 O11 1.629(15) . ?
V4 O7 1.934(14) . ?
V2 V2 2.922(6) 2_755 ?
V2 V1 2.952(4) . ?
V2 O2 1.919(13) . ?
V2 O2 1.955(13) 2_755 ?
V2 O3 1.919(13) . ?
V2 O6 1.911(11) . ?
V2 O14 1.640(12) . ?
V3 V5 2.942(5) . ?
V3 O6 1.909(12) . ?
V3 O8 1.928(14) . ?
V3 O13 1.901(12) . ?
V3 O12 1.607(15) . ?
V3 O19 1.911(15) . ?
V7 V5 2.893(6) . ?
V7 O1 1.935(16) 2_755 ?
V7 O5 1.935(14) . ?
V7 O13 1.940(13) . ?
V7 O16 1.916(15) 2_755 ?
V7 O17 1.615(12) . ?
V1 V5 2.857(5) 2_755 ?
V1 O2 1.920(14) 2_755 ?
V1 O3 1.914(13) . ?
V1 O10 1.921(13) . ?
V1 O15 1.628(13) . ?
V1 O19 1.938(14) 2_755 ?
V5 V10 2.849(5) 2_755 ?
V5 O10 1.912(16) 2_755 ?
V5 O13 1.963(12) . ?
V5 O16 1.943(15) 2_755 ?
V5 O19 1.912(16) . ?
V5 O20 1.616(10) . ?
V10 O4 1.948(14) . ?
V10 O10 1.893(14) . ?
V10 O7 1.907(13) . ?
V10 O16 1.909(16) . ?
V10 O21 1.611(13) . ?
Cu11 N1 2.08(3) . ?
Cu11 N2 2.10(2) . ?
Cu11 N8 2.03(3) . ?
Cu11 N7 1.99(2) . ?
Cu12 N3 2.00(2) . ?
Cu12 N5 2.08(3) . ?
Cu12 N4 2.05(2) . ?
Cu12 N6 2.00(3) . ?
N1 C2 1.46(3) . ?
N2 C4 1.43(3) . ?
C5 C10 1.42(4) . ?
C5 N8 1.49(3) . ?
C10 N7 1.47(3) . ?
C2 C4 1.44(4) . ?
N3 C1 1.43(3) . ?
N5 C20 1.46(3) . ?
N4 C17 1.49(3) . ?
N6 C9 1.46(3) . ?
C9 C20 1.45(4) . ?
C1 C17 1.39(3) . ?

loop_
_geom_torsion_atom_site_label_1
_geom_torsion_atom_site_label_2
_geom_torsion_atom_site_label_3
_geom_torsion_atom_site_label_4
_geom_torsion
_geom_torsion_site_symmetry_1
_geom_torsion_site_symmetry_2
_geom_torsion_site_symmetry_3
_geom_torsion_site_symmetry_4
_geom_torsion_publ_flag
V6 V8 O4 V10 147.7(9) . . . . ?
V6 V8 O8 V4 -119.6(5) . . . . ?
V6 V8 O8 V3 2.6(15) . . . . ?
V8 V10 O10 V1 -17.5(18) . . . . ?
V8 V10 O10 V5 -130.3(4) . . . 2_755 ?
V4 V8 O4 V6 -128.9(4) . . . . ?
V4 V8 O4 V10 18.7(7) . . . . ?
V4 V8 O8 V3 122.2(14) . . . . ?
V5 V10 O10 V1 112.8(17) 2_755 . . . ?
V10 V8 O4 V6 -147.7(9) . . . . ?
V10 V8 O8 V4 -27.6(6) . . . . ?
V10 V8 O8 V3 94.6(13) . . . . ?
Cu11 N1 C2 C4 39(4) . . . . ?
Cu11 N2 C4 C2 41(4) . . . . ?
Cu12 N3 C1 C17 -50(3) . . . . ?
Cu12 N5 C20 C9 59(3) . . . . ?
Cu12 N4 C17 C1 -61(3) . . . . ?
Cu12 N6 C9 C20 61(3) . . . . ?
O4 V8 O8 V4 -64.9(11) . . . . ?
O4 V8 O8 V3 57.3(18) . . . . ?
O4 V10 O10 V1 28(2) . . . . ?
O4 V10 O10 V5 -85.2(13) . . . 2_755 ?
O5 V8 O4 V6 -4.6(6) . . . . ?
O5 V8 O4 V10 143.1(6) . . . . ?
O5 V8 O8 V4 -146.6(6) . . . . ?
O5 V8 O8 V3 -24.4(13) . . . . ?
O8 V8 O4 V6 -88.5(10) . . . . ?
O8 V8 O4 V10 59.2(11) . . . . ?
O7 V8 O4 V6 -150.1(6) . . . . ?
O7 V8 O4 V10 -2.4(6) . . . . ?
O7 V8 O8 V4 -3.7(5) . . . . ?
O7 V8 O8 V3 118.4(12) . . . . ?
O7 V10 O10 V1 -41.7(16) . . . . ?
O7 V10 O10 V5 -154.5(5) . . . 2_755 ?
O9 V8 O4 V6 102.9(9) . . . . ?
O9 V8 O4 V10 -109.4(9) . . . . ?
O9 V8 O8 V4 103.7(9) . . . . ?
O9 V8 O8 V3 -134.1(14) . . . . ?
O16 V10 O10 V1 108.0(16) . . . . ?
O16 V10 O10 V5 -4.8(4) . . . 2_755 ?
O21 V10 O10 V1 -149.0(16) . . . . ?
O21 V10 O10 V5 98.2(8) . . . 2_755 ?
N1 C2 C4 N2 -57(5) . . . . ?
C5 C10 N7 Cu11 -32(4) . . . . ?
C10 C5 N8 Cu11 -37(4) . . . . ?
N8 C5 C10 N7 49(5) . . . . ?
N3 C1 C17 N4 74(3) . . . . ?
N6 C9 C20 N5 -77(3) . . . . ?

loop_
_twin_individual_id
_twin_individual_mass_fraction_refined
1 0.578(3)
2 0.422(3)
